data_4332975
loop_
_publ_author_name
'Wilkinson, Andrew J.'
'Puschmann, Horst'
'Howard, Judith A. K.'
'Foster, Clive E.'
'Williams, J. A. Gareth'

_publ_section_title
;
 Luminescent Complexes of Iridium(III) Containing
 N&#x2227;C&#x2227;N-Coordinating Terdentate Ligands
;
_journal_issue 21
_journal_name_full 'Inorganic Chemistry'
_journal_page_first 8685
_journal_page_last 8699
_journal_paper_doi 10.1021/ic061172l
_journal_volume 45
_journal_year 2006
_chemical_formula_sum 'C20 H21 Cl2 Ir N2 O S'
_chemical_formula_weight 600.55
_chemical_name_systematic
; 
 ? 
;
_space_group_IT_number 14
_symmetry_cell_setting monoclinic
_symmetry_space_group_name_Hall '-P 2yn'
_symmetry_space_group_name_H-M 'P 1 21/n 1'
_atom_sites_solution_hydrogens geom
_atom_sites_solution_primary direct
_atom_sites_solution_secondary difmap
_audit_creation_method SHELXL-97
_cell_angle_alpha 90.00
_cell_angle_beta 97.811(7)
_cell_angle_gamma 90.00
_cell_formula_units_Z 4
_cell_length_a 14.379(11)
_cell_length_b 8.779(7)
_cell_length_c 15.889(12)
_cell_measurement_reflns_used 6591
_cell_measurement_temperature 120(2)
_cell_measurement_theta_max 28.98
_cell_measurement_theta_min 2.66
_cell_volume 1987(3)
_computing_cell_refinement 'SMART version 5.625 (Bruker, 2001)'
_computing_data_collection 'SMART version 5.625 (Bruker, 2001)'
_computing_data_reduction 'SAINT version 6.02A (Bruker, 2001)'
_computing_molecular_graphics 'SHELXTL version 6.12 (Bruker, 2001)'
_computing_publication_material 'SHELXTL version 6.12 (Bruker, 2001)'
_computing_structure_refinement 'SHELXL-97 (Sheldrick, 1997)'
_computing_structure_solution 'SHELXS-97 (Sheldrick, 1990)'
_diffrn_ambient_temperature 120(2)
_diffrn_detector_area_resol_mean 8
_diffrn_measured_fraction_theta_full 0.998
_diffrn_measured_fraction_theta_max 0.998
_diffrn_measurement_device_type 'SMART 1000 CCD area detector'
_diffrn_measurement_method '\w scans'
_diffrn_radiation_monochromator graphite
_diffrn_radiation_source 'fine-focus sealed tube'
_diffrn_radiation_type MoK\a
_diffrn_radiation_wavelength 0.71073
_diffrn_reflns_av_R_equivalents 0.0377
_diffrn_reflns_av_sigmaI/netI 0.0296
_diffrn_reflns_limit_h_max 18
_diffrn_reflns_limit_h_min -18
_diffrn_reflns_limit_k_max 11
_diffrn_reflns_limit_k_min -11
_diffrn_reflns_limit_l_max 20
_diffrn_reflns_limit_l_min -20
_diffrn_reflns_number 21215
_diffrn_reflns_theta_full 27.50
_diffrn_reflns_theta_max 27.50
_diffrn_reflns_theta_min 1.79
_exptl_absorpt_coefficient_mu 7.107
_exptl_absorpt_correction_T_max 0.564
_exptl_absorpt_correction_T_min 0.372
_exptl_absorpt_correction_type multi-scan
_exptl_absorpt_process_details Sadabs
_exptl_crystal_colour clear_light_yellow
_exptl_crystal_density_diffrn 2.007
_exptl_crystal_density_method 'not measured'
_exptl_crystal_description block
_exptl_crystal_F_000 1160
_exptl_crystal_size_max 0.18
_exptl_crystal_size_mid 0.12
_exptl_crystal_size_min 0.08
_refine_diff_density_max 1.031
_refine_diff_density_min -0.719
_refine_diff_density_rms 0.121
_refine_ls_extinction_coef 0.00000
_refine_ls_extinction_method none
_refine_ls_goodness_of_fit_ref 1.085
_refine_ls_hydrogen_treatment constr
_refine_ls_matrix_type full
_refine_ls_number_parameters 244
_refine_ls_number_reflns 4559
_refine_ls_number_restraints 0
_refine_ls_restrained_S_all 1.085
_refine_ls_R_factor_all 0.0309
_refine_ls_R_factor_gt 0.0237
_refine_ls_shift/su_max 0.002
_refine_ls_shift/su_mean 0.000
_refine_ls_structure_factor_coef Fsqd
_refine_ls_weighting_details 'calc w=1/[\s^2^(Fo^2^)+(0.0194P)^2^+1.8788P] where P=(Fo^2^+2Fc^2^)/3'
_refine_ls_weighting_scheme calc
_refine_ls_wR_factor_gt 0.0480
_refine_ls_wR_factor_ref 0.0496
_reflns_number_gt 3995
_reflns_number_total 4559
_reflns_threshold_expression >2sigma(I)
_cod_data_source_file ic061172lsup1.cif
_cod_data_source_block 03srv110
_cod_depositor_comments
;
The following automatic conversions were performed:

'_symmetry_cell_setting' value 'Monoclinic' changed to 'monoclinic'
according to /home/saulius/struct/CIF-dictionaries/cif_core.dic
dictionary named 'cif_core.dic' version 2.4.2 from 2011-04-26.

Automatic conversion script
Id: cif_fix_values 1891 2012-01-12 08:04:46Z andrius 
;
_cod_original_sg_symbol_H-M P2(1)/n
_cod_database_code 4332975

loop_
_symmetry_equiv_pos_as_xyz
'x, y, z'
'-x+1/2, y+1/2, -z+1/2'
'-x, -y, -z'
'x-1/2, -y-1/2, z-1/2'

loop_
_atom_site_label
_atom_site_type_symbol
_atom_site_fract_x
_atom_site_fract_y
_atom_site_fract_z
_atom_site_U_iso_or_equiv
_atom_site_adp_type
_atom_site_occupancy
_atom_site_symmetry_multiplicity
_atom_site_calc_flag
_atom_site_refinement_flags
Ir1 Ir 0.250238(9) 0.796668(14) 1.036308(8) 0.01431(5) Uani 1 1 d .
S1 S 0.18060(6) 0.84355(10) 1.16549(6) 0.01896(18) Uani 1 1 d .
O1 O 0.1263(2) 0.7184(3) 1.19928(19) 0.0311(7) Uani 1 1 d .
N1 N 0.1990(2) 0.5807(3) 1.00605(19) 0.0189(6) Uani 1 1 d .
Cl1 Cl 0.11472(6) 0.89200(10) 0.95352(6) 0.02166(18) Uani 1 1 d .
Cl2 Cl 0.38115(6) 0.68597(10) 1.12166(5) 0.01872(17) Uani 1 1 d .
N3 N 0.31963(19) 1.0034(3) 1.02642(18) 0.0152(6) Uani 1 1 d .
C11 C 0.1345(2) 0.5077(4) 1.0455(2) 0.0224(8) Uani 1 1 d .
H10A H 0.1135 0.5530 1.0923 0.027 Uiso 1 1 calc R
C12 C 0.0986(3) 0.3658(4) 1.0179(3) 0.0277(9) Uani 1 1 d .
H14A H 0.0541 0.3173 1.0459 0.033 Uiso 1 1 calc R
C13 C 0.1299(3) 0.2987(5) 0.9485(3) 0.0307(9) Uani 1 1 d .
H13A H 0.1075 0.2038 0.9294 0.037 Uiso 1 1 calc R
C14 C 0.1953(3) 0.3752(4) 0.9079(3) 0.0272(9) Uani 1 1 d .
H9A H 0.2166 0.3308 0.8609 0.033 Uiso 1 1 calc R
C15 C 0.2297(2) 0.5170(4) 0.9359(2) 0.0198(7) Uani 1 1 d .
C20 C 0.3094(2) 0.7572(4) 0.9333(2) 0.0153(7) Uani 1 1 d .
C21 C 0.2952(2) 0.6134(4) 0.8955(2) 0.0183(7) Uani 1 1 d .
C22 C 0.3417(2) 0.5818(4) 0.8243(2) 0.0209(8) Uani 1 1 d .
C23 C 0.3940(2) 0.6998(4) 0.7945(2) 0.0215(8) Uani 1 1 d .
H3A H 0.4240 0.6798 0.7473 0.026 Uiso 1 1 calc R
C24 C 0.4048(2) 0.8455(4) 0.8300(2) 0.0196(8) Uani 1 1 d .
C25 C 0.3631(2) 0.8734(4) 0.9039(2) 0.0165(7) Uani 1 1 d .
C31 C 0.3229(2) 1.1233(4) 1.0795(2) 0.0195(7) Uani 1 1 d .
H11A H 0.2888 1.1177 1.1252 0.023 Uiso 1 1 calc R
C32 C 0.3738(3) 1.2542(4) 1.0703(2) 0.0216(8) Uani 1 1 d .
H17A H 0.3734 1.3349 1.1082 0.026 Uiso 1 1 calc R
C33 C 0.4256(3) 1.2620(4) 1.0029(2) 0.0207(8) Uani 1 1 d .
H16A H 0.4618 1.3474 0.9953 0.025 Uiso 1 1 calc R
C34 C 0.4225(2) 1.1407(4) 0.9472(2) 0.0209(8) Uani 1 1 d .
H15A H 0.4566 1.1458 0.9016 0.025 Uiso 1 1 calc R
C35 C 0.3694(2) 1.0108(4) 0.9580(2) 0.0154(7) Uani 1 1 d .
C100 C 0.2657(3) 0.8986(5) 1.2524(2) 0.0257(8) Uani 1 1 d .
H20A H 0.2353 0.9161 1.3016 0.039 Uiso 1 1 calc R
H20B H 0.2964 0.9904 1.2381 0.039 Uiso 1 1 calc R
H20C H 0.3114 0.8190 1.2642 0.039 Uiso 1 1 calc R
C101 C 0.1047(3) 1.0048(5) 1.1574(3) 0.0274(9) Uani 1 1 d .
H19A H 0.0794 1.0180 1.2098 0.041 Uiso 1 1 calc R
H19B H 0.0543 0.9892 1.1120 0.041 Uiso 1 1 calc R
H19C H 0.1394 1.0941 1.1460 0.041 Uiso 1 1 calc R
C221 C 0.3398(3) 0.4314(5) 0.7780(3) 0.0293(9) Uani 1 1 d .
H6A H 0.3773 0.4386 0.7326 0.044 Uiso 1 1 calc R
H6B H 0.2763 0.4069 0.7552 0.044 Uiso 1 1 calc R
H6C H 0.3645 0.3530 0.8169 0.044 Uiso 1 1 calc R
C241 C 0.4578(3) 0.9629(5) 0.7850(2) 0.0257(9) Uani 1 1 d .
H7A H 0.4597 1.0576 0.8153 0.039 Uiso 1 1 calc R
H7B H 0.4267 0.9775 0.7282 0.039 Uiso 1 1 calc R
H7C H 0.5207 0.9277 0.7830 0.039 Uiso 1 1 calc R

loop_
_atom_site_aniso_label
_atom_site_aniso_U_11
_atom_site_aniso_U_22
_atom_site_aniso_U_33
_atom_site_aniso_U_23
_atom_site_aniso_U_13
_atom_site_aniso_U_12
Ir1 0.01423(7) 0.01240(7) 0.01592(7) 0.00016(6) 0.00072(5) -0.00199(5)
S1 0.0190(4) 0.0172(4) 0.0215(5) 0.0009(3) 0.0056(4) -0.0021(3)
O1 0.0369(16) 0.0240(15) 0.0364(17) -0.0002(13) 0.0191(13) -0.0091(13)
N1 0.0171(14) 0.0151(15) 0.0230(17) 0.0028(12) -0.0029(12) -0.0020(12)
Cl1 0.0185(4) 0.0190(4) 0.0259(5) 0.0021(4) -0.0028(3) 0.0002(3)
Cl2 0.0159(4) 0.0199(4) 0.0196(4) 0.0032(3) -0.0002(3) -0.0007(3)
N3 0.0158(14) 0.0134(14) 0.0160(15) 0.0016(12) 0.0012(11) -0.0011(11)
C11 0.0181(17) 0.0216(19) 0.026(2) 0.0043(16) -0.0012(15) -0.0020(15)
C12 0.028(2) 0.021(2) 0.031(2) 0.0102(17) -0.0052(17) -0.0052(16)
C13 0.036(2) 0.0155(18) 0.037(2) 0.0003(18) -0.0092(18) -0.0058(17)
C14 0.037(2) 0.0151(18) 0.027(2) -0.0019(16) -0.0043(17) -0.0015(17)
C15 0.0225(18) 0.0155(17) 0.0188(19) -0.0020(14) -0.0062(14) 0.0019(14)
C20 0.0141(16) 0.0185(17) 0.0122(17) 0.0005(13) -0.0025(13) 0.0036(13)
C21 0.0199(17) 0.0176(17) 0.0151(18) 0.0000(14) -0.0055(14) -0.0008(14)
C22 0.0233(18) 0.0198(19) 0.0177(19) -0.0041(15) -0.0038(15) 0.0075(15)
C23 0.0194(17) 0.029(2) 0.0156(18) -0.0027(16) -0.0012(14) 0.0073(16)
C24 0.0154(16) 0.0249(19) 0.0175(19) 0.0027(15) -0.0011(14) 0.0029(14)
C25 0.0123(15) 0.0196(18) 0.0165(18) 0.0002(14) -0.0014(13) 0.0014(13)
C31 0.0230(18) 0.0201(18) 0.0161(18) 0.0005(15) 0.0050(14) -0.0018(15)
C32 0.0249(19) 0.0167(17) 0.023(2) -0.0034(15) 0.0027(16) -0.0028(14)
C33 0.0204(18) 0.0159(17) 0.025(2) 0.0029(15) 0.0009(15) -0.0036(14)
C34 0.0195(17) 0.0213(18) 0.023(2) 0.0021(15) 0.0051(15) -0.0019(15)
C35 0.0134(15) 0.0170(17) 0.0146(17) 0.0017(14) -0.0026(13) 0.0014(13)
C100 0.029(2) 0.029(2) 0.0192(19) 0.0003(17) 0.0038(16) -0.0016(17)
C101 0.0217(19) 0.029(2) 0.032(2) -0.0025(18) 0.0054(17) 0.0024(16)
C221 0.036(2) 0.025(2) 0.025(2) -0.0102(17) -0.0005(17) -0.0008(17)
C241 0.026(2) 0.033(2) 0.020(2) -0.0016(17) 0.0097(16) 0.0000(17)

loop_
_atom_type_symbol
_atom_type_description
_atom_type_scat_dispersion_real
_atom_type_scat_dispersion_imag
_atom_type_scat_source
C C 0.0033 0.0016 'International Tables Vol C Tables 4.2.6.8 and 6.1.1.4'
H H 0.0000 0.0000 'International Tables Vol C Tables 4.2.6.8 and 6.1.1.4'
N N 0.0061 0.0033 'International Tables Vol C Tables 4.2.6.8 and 6.1.1.4'
Cl Cl 0.1484 0.1585 'International Tables Vol C Tables 4.2.6.8 and 6.1.1.4'
Ir Ir -1.4442 7.9887 'International Tables Vol C Tables 4.2.6.8 and 6.1.1.4'
S S 0.1246 0.1234 'International Tables Vol C Tables 4.2.6.8 and 6.1.1.4'
O O 0.0106 0.0060 'International Tables Vol C Tables 4.2.6.8 and 6.1.1.4'

loop_
_geom_angle_atom_site_label_1
_geom_angle_atom_site_label_2
_geom_angle_atom_site_label_3
_geom_angle
C20 Ir1 N1 80.00(13)
C20 Ir1 N3 79.99(13)
N1 Ir1 N3 159.89(12)
C20 Ir1 Cl1 90.94(11)
N1 Ir1 Cl1 87.36(9)
N3 Ir1 Cl1 90.95(9)
C20 Ir1 Cl2 90.24(11)
N1 Ir1 Cl2 89.29(9)
N3 Ir1 Cl2 92.80(9)
Cl1 Ir1 Cl2 176.20(3)
C20 Ir1 S1 178.66(10)
N1 Ir1 S1 100.15(9)
N3 Ir1 S1 99.89(8)
Cl1 Ir1 S1 90.40(6)
Cl2 Ir1 S1 88.44(6)
O1 S1 C101 105.43(18)
O1 S1 C100 105.02(19)
C101 S1 C100 100.9(2)
O1 S1 Ir1 118.31(12)
C101 S1 Ir1 113.03(14)
C100 S1 Ir1 112.35(14)
C11 N1 C15 120.0(3)
C11 N1 Ir1 125.0(3)
C15 N1 Ir1 114.7(2)
C31 N3 C35 118.6(3)
C31 N3 Ir1 127.5(2)
C35 N3 Ir1 113.8(2)
N1 C11 C12 121.8(4)
C13 C12 C11 119.0(4)
C12 C13 C14 118.9(4)
C13 C14 C15 121.3(4)
N1 C15 C14 119.0(3)
N1 C15 C21 114.5(3)
C14 C15 C21 126.5(4)
C25 C20 C21 124.8(3)
C25 C20 Ir1 117.9(3)
C21 C20 Ir1 117.3(3)
C20 C21 C22 117.4(3)
C20 C21 C15 113.3(3)
C22 C21 C15 129.3(3)
C23 C22 C21 117.3(3)
C23 C22 C221 117.2(3)
C21 C22 C221 125.4(4)
C24 C23 C22 125.1(3)
C23 C24 C25 117.3(3)
C23 C24 C241 117.8(3)
C25 C24 C241 124.9(3)
C20 C25 C24 117.9(3)
C20 C25 C35 113.3(3)
C24 C25 C35 128.8(3)
N3 C31 C32 123.9(3)
C31 C32 C33 118.1(3)
C34 C33 C32 118.9(3)
C33 C34 C35 121.5(3)
N3 C35 C34 119.0(3)
N3 C35 C25 115.0(3)
C34 C35 C25 126.0(3)

loop_
_geom_bond_atom_site_label_1
_geom_bond_atom_site_label_2
_geom_bond_distance
Ir1 C20 1.976(4)
Ir1 N1 2.067(3)
Ir1 N3 2.087(3)
Ir1 Cl1 2.3518(15)
Ir1 Cl2 2.3735(14)
Ir1 S1 2.4379(18)
S1 O1 1.489(3)
S1 C101 1.782(4)
S1 C100 1.783(4)
N1 C11 1.349(5)
N1 C15 1.373(5)
N3 C31 1.346(5)
N3 C35 1.383(4)
C11 C12 1.396(5)
C12 C13 1.378(6)
C13 C14 1.385(6)
C14 C15 1.391(5)
C15 C21 1.475(5)
C20 C25 1.397(5)
C20 C21 1.401(5)
C21 C22 1.419(5)
C22 C23 1.401(5)
C22 C221 1.510(5)
C23 C24 1.397(5)
C24 C25 1.411(5)
C24 C241 1.518(5)
C25 C35 1.476(5)
C31 C32 1.381(5)
C32 C33 1.386(5)
C33 C34 1.381(5)
C34 C35 1.396(5)
